data_7116658
loop_
_publ_author_name
'Simone A. Hauser'
'Ivan Prokes'
'Adrian B. Chaplin'

_publ_section_title
;
 Low-coordinate iridium NHC complexes derived from selective and
 reversible C-H bond activation of fluoroarenes
;
_journal_name_full Chem.Commun.
_journal_page_first 4425
_journal_paper_doi 10.1039/C5cc00529A
_journal_volume 51
_journal_year 2015
_chemical_formula_moiety 'C35 H51 Ir N7 O6, C32 H12 B F24'
_chemical_formula_sum 'C67 H63 B F24 Ir N7 O6'
_chemical_formula_weight 1721.25
_chemical_melting_point ?
_space_group_crystal_system monoclinic
_space_group_IT_number 14
_space_group_name_Hall '-P 2ybc'
_space_group_name_H-M_alt 'P 1 21/c 1'
_symmetry_space_group_name_Hall '-P 2ybc'
_symmetry_space_group_name_H-M 'P 1 21/c 1'
_atom_sites_solution_hydrogens geom
_atom_sites_solution_primary iterative
_atom_sites_solution_secondary difmap
_audit_creation_date 2014-10-08
_audit_creation_method
;
Olex2 1.2
(compiled 2014.08.28 svn.r2986 for OlexSys, GUI svn.r4874)
;
_audit_update_record
;
2014-12-04 deposited with the CCDC.
2015-02-06 downloaded from the CCDC.
;
_cell_angle_alpha 90
_cell_angle_beta 91.1355(12)
_cell_angle_gamma 90
_cell_formula_units_Z 4
_cell_length_a 13.7820(2)
_cell_length_b 20.0926(2)
_cell_length_c 25.2535(3)
_cell_measurement_reflns_used 17947
_cell_measurement_temperature 150(2)
_cell_measurement_theta_max 32.0770
_cell_measurement_theta_min 3.4360
_cell_volume 6991.73(15)
_computing_cell_refinement
;
CrysAlisPro, Agilent Technologies,
Version 1.171.37.31 (release 14-01-2014 CrysAlis171 .NET)
(compiled Jan 14 2014,18:38:05)
;
_computing_data_collection
;
CrysAlisPro, Agilent Technologies,
Version 1.171.37.31 (release 14-01-2014 CrysAlis171 .NET)
(compiled Jan 14 2014,18:38:05)
;
_computing_data_reduction
;
CrysAlisPro, Agilent Technologies,
Version 1.171.37.31 (release 14-01-2014 CrysAlis171 .NET)
(compiled Jan 14 2014,18:38:05)
;
_computing_molecular_graphics 'Olex2 (Dolomanov et al., 2009)'
_computing_publication_material 'Olex2 (Dolomanov et al., 2009)'
_computing_structure_refinement 'ShelXL (Sheldrick, 2008)'
_computing_structure_solution
;
Superflip (Palatinus & Chapuis, 2007;Palatinus & van der Lee, 2008;
Palatinus et al., 2012)
;
_diffrn_ambient_temperature 150(2)
_diffrn_detector 'CCD plate'
_diffrn_detector_area_resol_mean 10.2833
_diffrn_detector_type Ruby
_diffrn_measured_fraction_theta_full 0.998
_diffrn_measured_fraction_theta_max 0.998
_diffrn_measurement_details
;
  1 omega  -52.00   58.00   1.0000   12.5000
omega____ theta____ kappa____ phi______ frames
    -       25.7882  -57.0000  -30.0000 110

  2 omega   -5.00  105.00   1.0000   12.5000
omega____ theta____ kappa____ phi______ frames
    -       25.7882   38.0000  150.0000 110

  3 omega   32.00  117.00   1.0000   12.5000
omega____ theta____ kappa____ phi______ frames
    -       25.7882 -178.0000    0.0000 85

  4 omega   -5.00   58.00   1.0000   12.5000
omega____ theta____ kappa____ phi______ frames
    -       25.7882   38.0000  -30.0000 63
;
_diffrn_measurement_device 'four-circle diffractometer'
_diffrn_measurement_device_type 'Oxford Diffraction: Xcalibur, Ruby, Gemini'
_diffrn_measurement_method '\w scans'
_diffrn_orient_matrix_UB_11 0.0359811000
_diffrn_orient_matrix_UB_12 -0.0016926000
_diffrn_orient_matrix_UB_13 0.0204188000
_diffrn_orient_matrix_UB_21 0.0244221000
_diffrn_orient_matrix_UB_22 -0.0252620000
_diffrn_orient_matrix_UB_23 -0.0141553000
_diffrn_orient_matrix_UB_31 0.0275216000
_diffrn_orient_matrix_UB_32 0.0246105000
_diffrn_orient_matrix_UB_33 -0.0131125000
_diffrn_radiation_monochromator graphite
_diffrn_radiation_probe x-ray
_diffrn_radiation_type MoK\a
_diffrn_radiation_wavelength 0.71073
_diffrn_reflns_av_R_equivalents 0.0618
_diffrn_reflns_av_unetI/netI 0.0648
_diffrn_reflns_Laue_measured_fraction_full 0.998
_diffrn_reflns_Laue_measured_fraction_max 0.998
_diffrn_reflns_limit_h_max 18
_diffrn_reflns_limit_h_min -17
_diffrn_reflns_limit_k_max 26
_diffrn_reflns_limit_k_min -26
_diffrn_reflns_limit_l_max 33
_diffrn_reflns_limit_l_min -25
_diffrn_reflns_number 57568
_diffrn_reflns_point_group_measured_fraction_full 0.998
_diffrn_reflns_point_group_measured_fraction_max 0.998
_diffrn_reflns_theta_full 27.878
_diffrn_reflns_theta_max 27.878
_diffrn_reflns_theta_min 3.382
_diffrn_source 'Enhance (Mo) X-ray Source'
_exptl_absorpt_coefficient_mu 2.030
_exptl_absorpt_correction_T_max 1.00000
_exptl_absorpt_correction_T_min 0.81921
_exptl_absorpt_correction_type multi-scan
_exptl_absorpt_process_details
;
CrysAlisPro, Agilent Technologies,
Version 1.171.37.31 (release 14-01-2014 CrysAlis171 .NET)
(compiled Jan 14 2014,18:38:05)
Empirical absorption correction using spherical harmonics,
 implemented in SCALE3 ABSPACK scaling algorithm.
Empirical absorption correction using spherical harmonics,
 implemented in SCALE3 ABSPACK scaling algorithm.
;
_exptl_crystal_colour yellow
_exptl_crystal_colour_primary yellow
_exptl_crystal_density_diffrn 1.635
_exptl_crystal_density_meas 'not measured'
_exptl_crystal_description block
_exptl_crystal_F_000 3440
_exptl_crystal_size_max 0.15
_exptl_crystal_size_mid 0.06
_exptl_crystal_size_min 0.06
_refine_diff_density_max 1.435
_refine_diff_density_min -1.327
_refine_diff_density_rms 0.104
_refine_ls_extinction_method none
_refine_ls_goodness_of_fit_ref 1.015
_refine_ls_hydrogen_treatment constr
_refine_ls_matrix_type full
_refine_ls_number_parameters 1024
_refine_ls_number_reflns 16651
_refine_ls_number_restraints 360
_refine_ls_restrained_S_all 1.067
_refine_ls_R_factor_all 0.0643
_refine_ls_R_factor_gt 0.0410
_refine_ls_shift/su_max 0.002
_refine_ls_shift/su_mean 0.000
_refine_ls_structure_factor_coef Fsqd
_refine_ls_weighting_details 'w=1/[\s^2^(Fo^2^)+(0.0425P)^2^] where P=(Fo^2^+2Fc^2^)/3'
_refine_ls_weighting_scheme calc
_refine_ls_wR_factor_gt 0.0865
_refine_ls_wR_factor_ref 0.0967
_reflns_Friedel_coverage 0.000
_reflns_number_gt 12576
_reflns_number_total 16651
_reflns_threshold_expression 'I > 2\s(I)'
_cod_data_source_file c5cc00529a2.cif
_cod_data_source_block 0109abc14
_cod_depositor_comments
;
The following automatic conversions were performed:

'_chemical_melting_point' value 'not measured' was changed to '?' -
the value is undefined or not given.

Automatic conversion script
Id: cif_fix_values 2827 2014-09-09 07:05:25Z andrius 
;
_cod_original_cell_volume 6991.72(16)
_cod_database_code 7116658
_shelxl_version_number 2013-4
_shelx_space_group_comment
;
The symmetry employed for this shelxl refinement is uniquely defined
by the following loop, which should always be used as a source of
symmetry information in preference to the above space-group names.
They are only intended as comments.
;
_olex2_refinement_description
;
1. Fixed Uiso
 At 1.2 times of:
  All C(H) groups, All C(H,H) groups
 At 1.5 times of:
  All C(H,H,H) groups
2. Restrained distances
 C208-F4A \\sim C208-F5A \\sim C208-F6A \\sim C208-F4 \\sim C208-F5 \\sim
C208-F6
 with sigma of 0.01
 F4A-F5A \\sim F5A-F6A \\sim F6A-F4A \\sim F4-F5 \\sim F5-F6 \\sim F6-F4
 with sigma of 0.01
 C205-F4A \\sim C205-F5A \\sim C205-F6A \\sim C205-F4 \\sim C205-F5 \\sim
C205-F6
 with sigma of 0.01
 C223-F13 \\sim C223-F14 \\sim C223-F15 \\sim C223-F13A \\sim C223-F14A \\sim
C223-F15A
 with sigma of 0.01
 F13-F14 \\sim F14-F15 \\sim F15-F13 \\sim F13A-F14A \\sim F14A-F15A \\sim
F15A-F13A
 with sigma of 0.01
 C219-F13 \\sim C219-F14 \\sim C219-F15 \\sim C219-F13A \\sim C219-F14A \\sim
C219-F15A
 with sigma of 0.01
3. Uiso/Uaniso restraints and constraints
F1 \\sim F2 \\sim F3 \\sim F4 \\sim F4A \\sim F5 \\sim F5A \\sim F6 \\sim F6A
\\sim F7 \\sim F8 \\sim F9 \\sim F10 \\sim F11 \\sim F12 \\sim F13 \\sim F13A
\\sim F14 \\sim F14A \\sim F15 \\sim F15A \\sim F16 \\sim F17 \\sim F18 \\sim
F19 \\sim F20 \\sim F21 \\sim F22 \\sim F23 \\sim F24 \\sim C223: within 1.7A
with sigma of 0.01 and sigma for terminal atoms of 0.009
Uanis(F1) \\sim Ueq, Uanis(F2) \\sim Ueq, Uanis(F3) \\sim Ueq, Uanis(F4) \\sim
Ueq, Uanis(F4A) \\sim Ueq, Uanis(F5) \\sim Ueq, Uanis(F5A) \\sim Ueq, Uanis(F6)
\\sim Ueq, Uanis(F6A) \\sim Ueq, Uanis(F7) \\sim Ueq, Uanis(F8) \\sim Ueq,
Uanis(F9) \\sim Ueq, Uanis(F10) \\sim Ueq, Uanis(F11) \\sim Ueq, Uanis(F12)
\\sim Ueq, Uanis(F13) \\sim Ueq, Uanis(F13A) \\sim Ueq, Uanis(F14) \\sim Ueq,
Uanis(F14A) \\sim Ueq, Uanis(F15) \\sim Ueq, Uanis(F15A) \\sim Ueq, Uanis(F16)
\\sim Ueq, Uanis(F17) \\sim Ueq, Uanis(F18) \\sim Ueq, Uanis(F19) \\sim Ueq,
Uanis(F20) \\sim Ueq, Uanis(F21) \\sim Ueq, Uanis(F22) \\sim Ueq, Uanis(F23)
\\sim Ueq, Uanis(F24) \\sim Ueq, Uanis(C223) \\sim Ueq: with sigma of 0.01 and
sigma for terminal atoms of 0.009
4. Others
 Sof(F13A)=Sof(F14A)=Sof(F15A)=1-FVAR(1)
 Sof(F13)=Sof(F14)=Sof(F15)=FVAR(1)
 Sof(F4A)=Sof(F5A)=Sof(F6A)=1-FVAR(2)
 Sof(F4)=Sof(F5)=Sof(F6)=FVAR(2)
5.a Secondary CH2 refined with riding coordinates:
 C17(H17A,H17B), C20(H20A,H20B), C32(H32A,H32B), C35(H35A,H35B), C47(H47A,
 H47B), C50(H50A,H50B)
5.b Aromatic/amide H refined with riding coordinates:
 C202(H202), C204(H204), C206(H206), C210(H210), C212(H212), C214(H214),
 C218(H218), C220(H220), C222(H222), C226(H226), C228(H228), C230(H230)
5.c Idealised Me refined as rotating group:
 C4(H4A,H4B,H4C), C22(H22A,H22B,H22C), C23(H23A,H23B,H23C), C24(H24A,H24B,
 H24C), C25(H25A,H25B,H25C), C37(H37A,H37B,H37C), C38(H38A,H38B,H38C), C39(H39A,
 H39B,H39C), C40(H40A,H40B,H40C), C52(H52A,H52B,H52C), C53(H53A,H53B,H53C),
 C54(H54A,H54B,H54C), C55(H55A,H55B,H55C)
;
_olex2_submission_special_instructions 'No special instructions were received'

loop_
_space_group_symop_operation_xyz
'x, y, z'
'-x, y+1/2, -z+1/2'
'-x, -y, -z'
'x, -y-1/2, z-1/2'

loop_
_atom_site_label
_atom_site_type_symbol
_atom_site_fract_x
_atom_site_fract_y
_atom_site_fract_z
_atom_site_U_iso_or_equiv
_atom_site_adp_type
_atom_site_occupancy
_atom_site_site_symmetry_order
_atom_site_calc_flag
_atom_site_refinement_flags_posn
_atom_site_refinement_flags_adp
_atom_site_refinement_flags_occupancy
_atom_site_disorder_assembly
_atom_site_disorder_group
Ir1 Ir 0.28144(2) 0.28612(2) 0.91732(2) 0.02220(5) Uani 1 1 d . . . . .
O18 O 0.3502(3) 0.02014(13) 0.90734(14) 0.0568(9) Uani 1 1 d . . . . .
O21 O 0.1464(3) 0.05599(18) 0.83463(17) 0.0759(12) Uani 1 1 d . . . . .
O33 O 0.3581(3) 0.55239(13) 0.89992(14) 0.0542(9) Uani 1 1 d . . . . .
O36 O 0.3673(2) 0.50663(13) 1.03014(13) 0.0512(9) Uani 1 1 d . . . . .
O48 O -0.0125(2) 0.22545(13) 1.04964(13) 0.0451(8) Uani 1 1 d . . . . .
O51 O -0.0763(2) 0.36022(15) 0.97835(12) 0.0472(8) Uani 1 1 d . . . . .
N2 N 0.4016(2) 0.28441(14) 0.87545(13) 0.0277(7) Uani 1 1 d . . . . .
N12 N 0.3260(3) 0.13367(14) 0.91370(13) 0.0330(8) Uani 1 1 d . . . . .
N15 N 0.2013(3) 0.15529(16) 0.86818(14) 0.0397(9) Uani 1 1 d . . . . .
N27 N 0.3240(2) 0.44028(15) 0.90130(13) 0.0334(8) Uani 1 1 d . . . . .
N30 N 0.3306(2) 0.41275(13) 0.98246(13) 0.0274(7) Uani 1 1 d . . . . .
N42 N 0.1168(2) 0.24669(14) 0.99541(12) 0.0264(7) Uani 1 1 d . . . . .
N45 N 0.0757(2) 0.33146(14) 0.95032(13) 0.0291(7) Uani 1 1 d . . . . .
C3 C 0.4697(3) 0.28328(18) 0.84933(17) 0.0344(9) Uani 1 1 d . . . . .
C4 C 0.5553(3) 0.2811(2) 0.8165(2) 0.0485(12) Uani 1 1 d . . . . .
H4A H 0.5382 0.2968 0.7807 0.073 Uiso 1 1 calc GR . . . .
H4B H 0.5793 0.2353 0.8147 0.073 Uiso 1 1 calc GR . . . .
H4C H 0.6058 0.3099 0.8319 0.073 Uiso 1 1 calc GR . . . .
C11 C 0.2695(3) 0.18707(19) 0.89846(16) 0.0318(9) Uani 1 1 d . . . . .
C13 C 0.2935(4) 0.07312(19) 0.89324(19) 0.0447(11) Uani 1 1 d . . . . .
C14 C 0.2158(4) 0.0873(2) 0.8650(2) 0.0493(12) Uani 1 1 d . . . . .
C16 C 0.4292(3) 0.12006(18) 0.93357(18) 0.0382(10) Uani 1 1 d . . . . .
C17 C 0.4141(4) 0.04647(19) 0.9480(2) 0.0470(12) Uani 1 1 d . . . . .
H17A H 0.4768 0.0223 0.9486 0.056 Uiso 1 1 calc R . . . .
H17B H 0.3844 0.0424 0.9832 0.056 Uiso 1 1 calc R . . . .
C19 C 0.1180(4) 0.1753(2) 0.8335(2) 0.0543(14) Uani 1 1 d . . . . .
C20 C 0.1075(5) 0.1098(3) 0.8019(3) 0.090(2) Uani 1 1 d . . . . .
H20A H 0.0383 0.1014 0.7929 0.108 Uiso 1 1 calc R . . . .
H20B H 0.1437 0.1129 0.7685 0.108 Uiso 1 1 calc R . . . .
C22 C 0.4986(4) 0.1248(2) 0.8872(2) 0.0544(13) Uani 1 1 d . . . . .
H22A H 0.4726 0.0990 0.8572 0.082 Uiso 1 1 calc GR . . . .
H22B H 0.5622 0.1071 0.8980 0.082 Uiso 1 1 calc GR . . . .
H22C H 0.5055 0.1715 0.8767 0.082 Uiso 1 1 calc GR . . . .
C23 C 0.4652(3) 0.1612(2) 0.98037(19) 0.0443(11) Uani 1 1 d . . . . .
H23A H 0.4561 0.2086 0.9725 0.066 Uiso 1 1 calc GR . . . .
H23B H 0.5343 0.1522 0.9869 0.066 Uiso 1 1 calc GR . . . .
H23C H 0.4286 0.1493 1.0118 0.066 Uiso 1 1 calc GR . . . .
C24 C 0.1442(4) 0.2331(3) 0.7979(2) 0.0650(15) Uani 1 1 d . . . . .
H24A H 0.1556 0.2730 0.8195 0.097 Uiso 1 1 calc GR . . . .
H24B H 0.0908 0.2415 0.7725 0.097 Uiso 1 1 calc GR . . . .
H24C H 0.2032 0.2223 0.7786 0.097 Uiso 1 1 calc GR . . . .
C25 C 0.0283(4) 0.1901(3) 0.8656(2) 0.0629(15) Uani 1 1 d . . . . .
H25A H 0.0091 0.1500 0.8848 0.094 Uiso 1 1 calc GR . . . .
H25B H -0.0249 0.2039 0.8417 0.094 Uiso 1 1 calc GR . . . .
H25C H 0.0428 0.2259 0.8909 0.094 Uiso 1 1 calc GR . . . .
C26 C 0.3136(3) 0.38449(16) 0.93381(15) 0.0247(8) Uani 1 1 d . . . . .
C28 C 0.3443(3) 0.49721(18) 0.93070(19) 0.0393(10) Uani 1 1 d . . . . .
C29 C 0.3502(3) 0.48053(18) 0.98078(18) 0.0394(10) Uani 1 1 d . . . . .
C31 C 0.3494(3) 0.4554(2) 0.84556(17) 0.0410(10) Uani 1 1 d . . . . .
C32 C 0.3256(4) 0.5308(2) 0.8482(2) 0.0570(14) Uani 1 1 d . . . . .
H32A H 0.3600 0.5554 0.8202 0.068 Uiso 1 1 calc R . . . .
H32B H 0.2550 0.5384 0.8434 0.068 Uiso 1 1 calc R . . . .
C34 C 0.3384(3) 0.38957(17) 1.03809(15) 0.0312(9) Uani 1 1 d . . . . .
C35 C 0.3928(4) 0.45001(19) 1.06241(18) 0.0462(12) Uani 1 1 d . . . . .
H35A H 0.3728 0.4573 1.0994 0.055 Uiso 1 1 calc R . . . .
H35B H 0.4638 0.4425 1.0623 0.055 Uiso 1 1 calc R . . . .
C37 C 0.4582(3) 0.4472(2) 0.8399(2) 0.0479(12) Uani 1 1 d . . . . .
H37A H 0.4922 0.4747 0.8664 0.072 Uiso 1 1 calc GR . . . .
H37B H 0.4769 0.4612 0.8043 0.072 Uiso 1 1 calc GR . . . .
H37C H 0.4758 0.4004 0.8453 0.072 Uiso 1 1 calc GR . . . .
C38 C 0.2935(4) 0.4184(3) 0.80275(18) 0.0583(14) Uani 1 1 d . . . . .
H38A H 0.2961 0.3705 0.8100 0.087 Uiso 1 1 calc GR . . . .
H38B H 0.3224 0.4274 0.7683 0.087 Uiso 1 1 calc GR . . . .
H38C H 0.2258 0.4333 0.8021 0.087 Uiso 1 1 calc GR . . . .
C39 C 0.3999(3) 0.32699(19) 1.04140(17) 0.0418(11) Uani 1 1 d . . . . .
H39A H 0.3712 0.2926 1.0185 0.063 Uiso 1 1 calc GR . . . .
H39B H 0.4025 0.3110 1.0781 0.063 Uiso 1 1 calc GR . . . .
H39C H 0.4658 0.3370 1.0298 0.063 Uiso 1 1 calc GR . . . .
C40 C 0.2383(3) 0.3826(2) 1.06149(16) 0.0377(10) Uani 1 1 d . . . . .
H40A H 0.2031 0.4247 1.0576 0.057 Uiso 1 1 calc GR . . . .
H40B H 0.2448 0.3712 1.0991 0.057 Uiso 1 1 calc GR . . . .
H40C H 0.2025 0.3473 1.0428 0.057 Uiso 1 1 calc GR . . . .
C41 C 0.1539(3) 0.28790(16) 0.95609(14) 0.0243(8) Uani 1 1 d . . . . .
C43 C 0.0248(3) 0.2640(2) 1.01060(16) 0.0347(9) Uani 1 1 d . . . . .
C44 C -0.0009(3) 0.3176(2) 0.98322(17) 0.0353(9) Uani 1 1 d . . . . .
C46 C 0.1437(3) 0.18543(18) 1.02583(16) 0.0341(9) Uani 1 1 d . . . . .
C47 C 0.0738(4) 0.1932(2) 1.0709(2) 0.0551(14) Uani 1 1 d . . . . .
H47A H 0.0572 0.1490 1.0856 0.066 Uiso 1 1 calc R . . . .
H47B H 0.1035 0.2205 1.0995 0.066 Uiso 1 1 calc R . . . .
C49 C 0.0504(3) 0.39442(19) 0.92126(17) 0.0363(10) Uani 1 1 d . . . . .
C50 C -0.0605(3) 0.3918(2) 0.92773(18) 0.0447(11) Uani 1 1 d . . . . .
H50A H -0.0882 0.4373 0.9272 0.054 Uiso 1 1 calc R . . . .
H50B H -0.0912 0.3657 0.8987 0.054 Uiso 1 1 calc R . . . .
C52 C 0.1161(4) 0.1240(2) 0.9935(2) 0.0666(17) Uani 1 1 d . . . . .
H52A H 0.0493 0.1286 0.9800 0.100 Uiso 1 1 calc GR . . . .
H52B H 0.1211 0.0843 1.0160 0.100 Uiso 1 1 calc GR . . . .
H52C H 0.1601 0.1195 0.9637 0.100 Uiso 1 1 calc GR . . . .
C53 C 0.2473(4) 0.1844(2) 1.0435(2) 0.0577(14) Uani 1 1 d . . . . .
H53A H 0.2888 0.1918 1.0129 0.087 Uiso 1 1 calc GR . . . .
H53B H 0.2627 0.1411 1.0594 0.087 Uiso 1 1 calc GR . . . .
H53C H 0.2588 0.2197 1.0697 0.087 Uiso 1 1 calc GR . . . .
C54 C 0.0788(3) 0.3912(2) 0.86380(16) 0.0428(11) Uani 1 1 d . . . . .
H54A H 0.1468 0.3776 0.8616 0.064 Uiso 1 1 calc GR . . . .
H54B H 0.0704 0.4352 0.8475 0.064 Uiso 1 1 calc GR . . . .
H54C H 0.0375 0.3589 0.8450 0.064 Uiso 1 1 calc GR . . . .
C55 C 0.0912(3) 0.45403(19) 0.95078(18) 0.0413(11) Uani 1 1 d . . . . .
H55A H 0.0689 0.4534 0.9874 0.062 Uiso 1 1 calc GR . . . .
H55B H 0.0689 0.4950 0.9334 0.062 Uiso 1 1 calc GR . . . .
H55C H 0.1623 0.4523 0.9507 0.062 Uiso 1 1 calc GR . . . .
F1 F -0.4022(2) 0.19582(14) 0.45143(12) 0.0673(9) Uani 1 1 d . U . . .
F2 F -0.2605(2) 0.19223(13) 0.41899(10) 0.0531(7) Uani 1 1 d . U . . .
F3 F -0.2920(2) 0.13579(11) 0.48829(10) 0.0522(7) Uani 1 1 d . U . . .
F4 F -0.2610(6) 0.4713(4) 0.4746(5) 0.071(2) Uani 0.59(2) 1 d . U P A 1
F4A F -0.1222(9) 0.4200(5) 0.4480(5) 0.050(3) Uani 0.41(2) 1 d . U P A 2
F5 F -0.1233(9) 0.4583(5) 0.5136(3) 0.065(2) Uani 0.59(2) 1 d . U P A 1
F5A F -0.2672(6) 0.4559(6) 0.4556(7) 0.072(3) Uani 0.41(2) 1 d . U P A 2
F6 F -0.1474(9) 0.4177(3) 0.4370(3) 0.054(2) Uani 0.59(2) 1 d . U P A 1
F6A F -0.1629(14) 0.4732(5) 0.5172(3) 0.067(3) Uani 0.41(2) 1 d . U P A 2
F7 F -0.69770(19) 0.18297(13) 0.68877(11) 0.0532(7) Uani 1 1 d . U . . .
F8 F -0.5686(2) 0.12690(11) 0.67959(12) 0.0605(8) Uani 1 1 d . U . . .
F9 F -0.5963(2) 0.17539(14) 0.75330(11) 0.0647(9) Uani 1 1 d . U . . .
F10 F -0.69432(18) 0.42146(12) 0.66136(11) 0.0493(7) Uani 1 1 d . U . . .
F11 F -0.59240(19) 0.44504(12) 0.60114(10) 0.0504(7) Uani 1 1 d . U . . .
F12 F -0.5623(2) 0.47170(11) 0.68178(11) 0.0555(7) Uani 1 1 d . U . . .
F13 F -0.3462(5) 0.4951(4) 0.7836(3) 0.065(2) Uani 0.463(10) 1 d . U P B 1
F13A F -0.1982(4) 0.4877(4) 0.8408(2) 0.0637(18) Uani 0.537(10) 1 d . U P B 2
F14 F -0.2871(7) 0.4310(4) 0.8416(3) 0.070(2) Uani 0.463(10) 1 d . U P B 1
F14A F -0.3141(6) 0.5175(3) 0.7877(3) 0.082(2) Uani 0.537(10) 1 d . U P B 2
F15 F -0.2133(5) 0.5217(4) 0.8193(4) 0.071(2) Uani 0.463(10) 1 d . U P B 1
F15A F -0.3210(5) 0.4273(3) 0.8292(3) 0.0626(18) Uani 0.537(10) 1 d . U P B 2
F16 F 0.07868(18) 0.45922(12) 0.73397(10) 0.0500(7) Uani 1 1 d . U . . .
F17 F 0.04955(19) 0.44540(13) 0.65122(10) 0.0512(7) Uani 1 1 d . U . . .
F18 F 0.08499(18) 0.36198(12) 0.69949(12) 0.0567(7) Uani 1 1 d . U . . .
F19 F -0.0148(2) 0.11886(12) 0.59484(10) 0.0537(7) Uani 1 1 d . U . . .
F20 F 0.07035(19) 0.15374(14) 0.66027(13) 0.0645(8) Uani 1 1 d . U . . .
F21 F 0.0108(2) 0.05543(11) 0.66092(11) 0.0522(7) Uani 1 1 d . U . . .
F22 F -0.1775(2) 0.07773(14) 0.82048(11) 0.0729(9) Uani 1 1 d . U . . .
F23 F -0.3227(3) 0.09590(18) 0.79493(12) 0.0895(11) Uani 1 1 d . U . . .
F24 F -0.2445(2) 0.16992(14) 0.83519(11) 0.0682(9) Uani 1 1 d . U . . .
C201 C -0.2651(3) 0.30200(16) 0.58699(14) 0.0242(8) Uani 1 1 d . . . . .
C202 C -0.2880(3) 0.24800(16) 0.55362(15) 0.0254(8) Uani 1 1 d . . . . .
H202 H -0.3105 0.2077 0.5688 0.030 Uiso 1 1 calc R . . . .
C203 C -0.2785(3) 0.25189(18) 0.49906(15) 0.0287(8) Uani 1 1 d . . . . .
C204 C -0.2463(3) 0.30978(19) 0.47545(15) 0.0322(9) Uani 1 1 d . . . . .
H204 H -0.2390 0.3124 0.4382 0.039 Uiso 1 1 calc R . . . .
C205 C -0.2249(3) 0.36396(17) 0.50780(14) 0.0304(9) Uani 1 1 d . . . . .
C206 C -0.2351(3) 0.36020(17) 0.56235(15) 0.0267(8) Uani 1 1 d . . . . .
H206 H -0.2212 0.3984 0.5834 0.032 Uiso 1 1 calc R . . . .
C207 C -0.3072(3) 0.1941(2) 0.46486(17) 0.0383(10) Uani 1 1 d . . . . .
C208 C -0.1919(3) 0.42739(19) 0.48278(14) 0.0441(11) Uani 1 1 d . . . . .
C209 C -0.3972(3) 0.29572(15) 0.66010(13) 0.0216(7) Uani 1 1 d . . . . .
C210 C -0.4527(3) 0.24017(17) 0.67379(14) 0.0257(8) Uani 1 1 d . . . . .
H210 H -0.4211 0.1984 0.6774 0.031 Uiso 1 1 calc R . . . .
C211 C -0.5513(3) 0.24337(18) 0.68221(14) 0.0278(8) Uani 1 1 d . . . . .
C212 C -0.6012(3) 0.30244(17) 0.67584(15) 0.0289(8) Uani 1 1 d . . . . .
H212 H -0.6688 0.3050 0.6821 0.035 Uiso 1 1 calc R . . . .
C213 C -0.5494(3) 0.35825(17) 0.65999(15) 0.0268(8) Uani 1 1 d . . . . .
C214 C -0.4506(3) 0.35499(16) 0.65256(14) 0.0236(8) Uani 1 1 d . . . . .
H214 H -0.4173 0.3941 0.6420 0.028 Uiso 1 1 calc R . . . .
C215 C -0.6037(3) 0.1821(2) 0.70067(17) 0.0386(10) Uani 1 1 d . . . . .
C216 C -0.5997(3) 0.42338(19) 0.65125(18) 0.0359(10) Uani 1 1 d . . . . .
C217 C -0.2235(3) 0.35392(15) 0.68486(14) 0.0227(7) Uani 1 1 d . . . . .
C218 C -0.2648(3) 0.38914(16) 0.72651(15) 0.0264(8) Uani 1 1 d . . . . .
H218 H -0.3319 0.3835 0.7330 0.032 Uiso 1 1 calc R . . . .
C219 C -0.2109(3) 0.43221(16) 0.75882(15) 0.0297(9) Uani 1 1 d . . . . .
C220 C -0.1134(3) 0.44235(16) 0.75057(15) 0.0276(8) Uani 1 1 d . . . . .
H220 H -0.0767 0.4718 0.7726 0.033 Uiso 1 1 calc R . . . .
C221 C -0.0703(3) 0.40862(16) 0.70947(14) 0.0242(8) Uani 1 1 d . . . . .
C222 C -0.1247(3) 0.36530(15) 0.67780(14) 0.0246(8) Uani 1 1 d . . . . .
H222 H -0.0931 0.3424 0.6501 0.030 Uiso 1 1 calc R . . . .
C223 C -0.2604(3) 0.46807(19) 0.80201(18) 0.0524(11) Uani 1 1 d . U . . .
C224 C 0.0342(3) 0.41889(18) 0.69896(17) 0.0342(9) Uani 1 1 d . . . . .
C225 C -0.2274(3) 0.22762(16) 0.67448(14) 0.0216(7) Uani 1 1 d . . . . .
C226 C -0.1484(3) 0.19679(15) 0.64941(14) 0.0223(7) Uani 1 1 d . . . . .
H226 H -0.1295 0.2121 0.6155 0.027 Uiso 1 1 calc R . . . .
C227 C -0.0980(3) 0.14493(16) 0.67299(15) 0.0257(8) Uani 1 1 d . . . . .
C228 C -0.1255(3) 0.11910(16) 0.72158(15) 0.0268(8) Uani 1 1 d . . . . .
H228 H -0.0926 0.0820 0.7368 0.032 Uiso 1 1 calc R . . . .
C229 C -0.2015(3) 0.14866(17) 0.74686(15) 0.0275(8) Uani 1 1 d . . . . .
C230 C -0.2499(3) 0.20235(16) 0.72424(15) 0.0254(8) Uani 1 1 d . . . . .
H230 H -0.3006 0.2228 0.7434 0.030 Uiso 1 1 calc R . . . .
C231 C -0.0091(3) 0.11844(18) 0.64723(16) 0.0324(9) Uani 1 1 d . . . . .
C232 C -0.2365(3) 0.1229(2) 0.79888(16) 0.0389(10) Uani 1 1 d . . . . .
B200 B -0.2802(3) 0.29502(17) 0.65077(16) 0.0222(8) Uani 1 1 d . . . . .

loop_
_atom_site_aniso_label
_atom_site_aniso_U_11
_atom_site_aniso_U_22
_atom_site_aniso_U_33
_atom_site_aniso_U_23
_atom_site_aniso_U_13
_atom_site_aniso_U_12
Ir1 0.02216(8) 0.02843(7) 0.01611(8) -0.00276(6) 0.00327(5) -0.00127(6)
O18 0.077(3) 0.0291(15) 0.065(3) -0.0117(15) 0.0098(19) 0.0012(15)
O21 0.079(3) 0.065(2) 0.084(3) -0.042(2) -0.016(2) -0.016(2)
O33 0.063(2) 0.0344(15) 0.065(3) 0.0159(15) 0.0100(19) 0.0024(15)
O36 0.070(2) 0.0336(15) 0.049(2) -0.0164(14) -0.0077(17) 0.0001(14)
O48 0.0409(19) 0.0499(17) 0.045(2) 0.0113(14) 0.0253(15) 0.0035(13)
O51 0.0309(18) 0.0687(19) 0.043(2) 0.0151(15) 0.0132(14) 0.0196(15)
N2 0.0276(19) 0.0320(15) 0.0234(18) -0.0026(13) 0.0001(14) -0.0052(13)
N12 0.048(2) 0.0218(14) 0.030(2) -0.0067(13) 0.0045(16) -0.0071(14)
N15 0.036(2) 0.0450(19) 0.039(2) -0.0148(16) -0.0007(17) -0.0065(16)
N27 0.037(2) 0.0351(17) 0.029(2) 0.0072(14) 0.0044(15) -0.0006(14)
N30 0.0278(19) 0.0260(14) 0.0283(19) -0.0035(13) -0.0017(14) 0.0008(12)
N42 0.0260(18) 0.0289(15) 0.0247(18) 0.0028(13) 0.0067(14) -0.0005(13)
N45 0.0266(19) 0.0364(16) 0.0244(18) 0.0029(13) 0.0065(14) 0.0033(13)
C3 0.037(3) 0.040(2) 0.026(2) -0.0027(17) 0.0031(19) -0.0028(18)
C4 0.038(3) 0.061(3) 0.047(3) 0.001(2) 0.022(2) 0.000(2)
C11 0.031(2) 0.0367(19) 0.028(2) -0.0057(17) 0.0034(17) -0.0065(17)
C13 0.058(3) 0.031(2) 0.045(3) -0.0149(19) 0.014(2) -0.004(2)
C14 0.053(3) 0.041(2) 0.054(3) -0.023(2) 0.001(3) -0.010(2)
C16 0.035(3) 0.035(2) 0.045(3) 0.0022(18) 0.012(2) 0.0057(17)
C17 0.052(3) 0.033(2) 0.056(3) -0.001(2) 0.012(2) 0.006(2)
C19 0.041(3) 0.065(3) 0.056(3) -0.027(3) -0.017(3) -0.003(2)
C20 0.084(5) 0.092(4) 0.092(5) -0.058(4) -0.034(4) 0.002(4)
C22 0.048(3) 0.054(3) 0.062(4) 0.008(2) 0.027(3) 0.016(2)
C23 0.038(3) 0.042(2) 0.054(3) 0.002(2) 0.000(2) 0.0020(19)
C24 0.062(4) 0.094(4) 0.038(3) -0.009(3) -0.008(3) 0.017(3)
C25 0.039(3) 0.080(3) 0.069(4) -0.016(3) -0.010(3) -0.008(3)
C26 0.022(2) 0.0281(17) 0.024(2) 0.0034(15) 0.0017(15) 0.0003(14)
C28 0.042(3) 0.0256(18) 0.050(3) 0.0072(18) 0.002(2) 0.0001(17)
C29 0.048(3) 0.0260(18) 0.044(3) -0.0039(18) -0.001(2) -0.0011(17)
C31 0.035(3) 0.060(3) 0.028(2) 0.016(2) 0.0050(19) -0.004(2)
C32 0.057(4) 0.054(3) 0.060(4) 0.029(3) 0.007(3) 0.003(2)
C34 0.040(3) 0.0329(19) 0.020(2) -0.0058(15) -0.0074(17) 0.0043(17)
C35 0.059(3) 0.046(2) 0.034(3) -0.013(2) -0.005(2) -0.003(2)
C37 0.040(3) 0.053(3) 0.050(3) 0.003(2) 0.011(2) -0.009(2)
C38 0.051(3) 0.102(4) 0.022(3) 0.019(2) 0.001(2) -0.014(3)
C39 0.051(3) 0.044(2) 0.030(2) -0.0049(18) -0.009(2) 0.013(2)
C40 0.045(3) 0.045(2) 0.023(2) -0.0028(18) 0.0017(19) 0.0043(19)
C41 0.026(2) 0.0264(16) 0.0205(19) -0.0032(14) -0.0003(15) 0.0021(15)
C43 0.031(2) 0.047(2) 0.027(2) 0.0019(18) 0.0126(18) -0.0008(18)
C44 0.030(2) 0.047(2) 0.030(2) -0.0011(18) 0.0063(18) 0.0059(18)
C46 0.039(3) 0.0307(18) 0.033(2) 0.0090(17) 0.0135(19) 0.0025(17)
C47 0.065(4) 0.054(3) 0.048(3) 0.023(2) 0.027(3) 0.010(2)
C49 0.027(2) 0.050(2) 0.032(2) 0.0135(19) 0.0038(18) 0.0096(18)
C50 0.031(3) 0.064(3) 0.040(3) 0.011(2) 0.004(2) 0.012(2)
C52 0.089(4) 0.036(2) 0.077(4) -0.002(2) 0.044(3) -0.010(2)
C53 0.058(4) 0.062(3) 0.053(3) 0.025(3) 0.007(3) 0.011(3)
C54 0.049(3) 0.054(2) 0.026(2) 0.0131(19) 0.004(2) 0.015(2)
C55 0.042(3) 0.041(2) 0.041(3) 0.0058(19) 0.007(2) 0.0140(19)
F1 0.0406(18) 0.0927(19) 0.068(2) -0.0486(16) -0.0151(15) 0.0074(14)
F2 0.0663(19) 0.0636(15) 0.0297(15) -0.0190(12) 0.0061(13) 0.0062(14)
F3 0.071(2) 0.0377(13) 0.0474(17) -0.0137(11) -0.0029(14) -0.0096(12)
F4 0.086(4) 0.047(3) 0.083(5) 0.031(3) 0.033(3) 0.034(3)
F4A 0.048(5) 0.060(4) 0.042(5) 0.019(3) 0.014(4) 0.000(3)
F5 0.091(5) 0.049(3) 0.055(3) 0.016(3) 0.008(3) -0.020(3)
F5A 0.085(5) 0.057(5) 0.076(6) 0.035(4) 0.016(4) 0.024(4)
F6 0.070(4) 0.057(3) 0.037(3) 0.007(2) 0.019(3) -0.006(3)
F6A 0.110(6) 0.040(4) 0.051(4) 0.001(3) 0.026(4) -0.017(4)
F7 0.0377(16) 0.0626(16) 0.0594(19) 0.0052(13) 0.0016(13) -0.0244(13)
F8 0.064(2) 0.0364(13) 0.082(2) -0.0028(13) 0.0222(16) -0.0158(12)
F9 0.083(2) 0.0767(18) 0.0338(16) 0.0197(14) -0.0032(14) -0.0429(16)
F10 0.0304(15) 0.0578(15) 0.0600(19) 0.0097(13) 0.0099(12) 0.0126(11)
F11 0.0509(18) 0.0570(14) 0.0437(17) 0.0217(12) 0.0093(13) 0.0150(12)
F12 0.0561(18) 0.0399(13) 0.070(2) -0.0151(13) -0.0102(15) 0.0097(12)
F13 0.054(4) 0.060(4) 0.083(4) -0.048(3) 0.020(3) 0.004(3)
F13A 0.052(3) 0.094(4) 0.045(3) -0.044(3) 0.009(2) -0.010(3)
F14 0.073(4) 0.094(4) 0.045(4) -0.023(3) 0.022(3) -0.008(3)
F14A 0.092(4) 0.067(3) 0.086(4) -0.029(3) 0.017(3) 0.025(3)
F15 0.058(3) 0.073(4) 0.085(4) -0.060(3) 0.028(3) -0.020(3)
F15A 0.048(4) 0.096(3) 0.045(3) -0.040(3) 0.023(3) -0.031(3)
F16 0.0345(15) 0.0694(16) 0.0462(17) -0.0238(13) 0.0020(12) -0.0167(12)
F17 0.0467(17) 0.0693(16) 0.0382(16) -0.0023(13) 0.0139(12) -0.0190(13)
F18 0.0296(15) 0.0535(14) 0.087(2) -0.0074(14) 0.0057(13) 0.0081(12)
F19 0.067(2) 0.0652(15) 0.0292(15) 0.0051(12) 0.0155(13) 0.0307(13)
F20 0.0316(16) 0.0782(18) 0.084(2) -0.0247(16) 0.0169(14) -0.0064(13)
F21 0.0629(19) 0.0421(13) 0.0524(18) 0.0158(12) 0.0206(13) 0.0267(12)
F22 0.097(2) 0.0814(19) 0.0413(18) 0.0346(15) 0.0248(16) 0.0414(17)
F23 0.078(2) 0.143(3) 0.048(2) 0.0351(19) 0.0088(17) -0.053(2)
F24 0.108(3) 0.0731(18) 0.0246(15) 0.0049(13) 0.0223(15) 0.0214(17)
C201 0.025(2) 0.0267(17) 0.021(2) 0.0009(14) 0.0022(16) 0.0036(13)
C202 0.028(2) 0.0267(18) 0.022(2) -0.0017(14) 0.0004(16) 0.0013(14)
C203 0.030(2) 0.036(2) 0.020(2) -0.0060(16) -0.0012(16) 0.0095(16)
C204 0.035(2) 0.045(2) 0.017(2) 0.0017(17) 0.0011(17) 0.0089(18)
C205 0.034(2) 0.0326(19) 0.025(2) 0.0053(16) 0.0090(17) 0.0044(16)
C206 0.031(2) 0.0270(17) 0.022(2) -0.0017(15) 0.0060(16) 0.0047(15)
C207 0.036(3) 0.052(2) 0.027(2) -0.0147(19) -0.0034(19) 0.0065(19)
C208 0.064(3) 0.043(2) 0.026(2) 0.0088(19) 0.014(2) 0.005(2)
C209 0.025(2) 0.0265(17) 0.0136(17) -0.0033(13) 0.0009(14) -0.0021(14)
C210 0.030(2) 0.0259(16) 0.021(2) -0.0014(14) -0.0022(16) -0.0020(15)
C211 0.033(2) 0.0330(18) 0.0178(19) -0.0006(15) -0.0008(16) -0.0091(16)
C212 0.023(2) 0.042(2) 0.022(2) -0.0033(16) 0.0006(16) -0.0045(16)
C213 0.030(2) 0.0282(17) 0.022(2) -0.0024(15) 0.0003(16) 0.0022(15)
C214 0.026(2) 0.0251(16) 0.0199(19) -0.0015(14) -0.0001(15) -0.0028(14)
C215 0.040(3) 0.046(2) 0.030(2) 0.0031(19) 0.004(2) -0.0127(19)
C216 0.028(2) 0.040(2) 0.040(3) 0.0003(18) 0.0038(19) 0.0035(17)
C217 0.030(2) 0.0216(15) 0.0170(18) 0.0021(13) 0.0023(15) -0.0023(14)
C218 0.024(2) 0.0293(17) 0.026(2) -0.0030(15) 0.0038(16) -0.0018(15)
C219 0.031(2) 0.0315(18) 0.027(2) -0.0093(16) 0.0073(17) -0.0006(16)
C220 0.033(2) 0.0247(17) 0.025(2) -0.0038(15) -0.0031(17) -0.0035(15)
C221 0.026(2) 0.0254(16) 0.021(2) -0.0005(14) 0.0034(15) -0.0019(14)
C222 0.027(2) 0.0246(16) 0.022(2) -0.0002(14) 0.0046(15) 0.0015(14)
C223 0.046(2) 0.060(2) 0.052(3) -0.033(2) 0.014(2) -0.0091(19)
C224 0.032(2) 0.034(2) 0.036(3) -0.0071(17) 0.0048(19) -0.0052(17)
C225 0.023(2) 0.0257(16) 0.0163(18) -0.0015(13) -0.0005(14) -0.0022(13)
C226 0.027(2) 0.0242(16) 0.0162(18) -0.0007(13) 0.0028(15) -0.0015(13)
C227 0.028(2) 0.0255(16) 0.024(2) -0.0015(15) 0.0011(16) -0.0016(15)
C228 0.030(2) 0.0269(17) 0.024(2) 0.0036(15) -0.0011(16) 0.0000(15)
C229 0.033(2) 0.0285(17) 0.021(2) 0.0020(15) 0.0008(16) -0.0032(15)
C230 0.028(2) 0.0289(18) 0.0193(19) -0.0018(14) 0.0042(15) -0.0011(14)
C231 0.034(2) 0.0323(19) 0.031(2) 0.0015(16) 0.0033(18) 0.0075(16)
C232 0.046(3) 0.049(2) 0.022(2) 0.0100(18) 0.0043(19) 0.003(2)
B200 0.024(2) 0.0242(18) 0.019(2) -0.0032(15) 0.0027(17) -0.0001(15)

loop_
_atom_type_symbol
_atom_type_description
_atom_type_scat_dispersion_real
_atom_type_scat_dispersion_imag
_atom_type_scat_source
C C 0.0033 0.0016 'International Tables Vol C Tables 4.2.6.8 and 6.1.1.4'
H H 0.0000 0.0000 'International Tables Vol C Tables 4.2.6.8 and 6.1.1.4'
B B 0.0013 0.0007 'International Tables Vol C Tables 4.2.6.8 and 6.1.1.4'
F F 0.0171 0.0103 'International Tables Vol C Tables 4.2.6.8 and 6.1.1.4'
Ir Ir -1.4442 7.9887 'International Tables Vol C Tables 4.2.6.8 and 6.1.1.4'
N N 0.0061 0.0033 'International Tables Vol C Tables 4.2.6.8 and 6.1.1.4'
O O 0.0106 0.0060 'International Tables Vol C Tables 4.2.6.8 and 6.1.1.4'

loop_
_geom_angle_atom_site_label_1
_geom_angle_atom_site_label_2
_geom_angle_atom_site_label_3
_geom_angle
N2 Ir1 C11 85.61(14)
N2 Ir1 C26 86.88(13)
N2 Ir1 C41 176.62(13)
C11 Ir1 C26 172.01(15)
C41 Ir1 C11 93.60(14)
C41 Ir1 C26 94.05(14)
C13 O18 C17 103.8(3)
C14 O21 C20 102.9(4)
C28 O33 C32 103.1(3)
C29 O36 C35 104.4(3)
C43 O48 C47 101.8(3)
C44 O51 C50 103.3(3)
C3 N2 Ir1 177.5(3)
C11 N12 C13 113.7(4)
C11 N12 C16 138.7(3)
C13 N12 C16 104.8(3)
C11 N15 C14 113.5(4)
C11 N15 C19 136.3(4)
C14 N15 C19 110.1(3)
C26 N27 C31 138.4(3)
C28 N27 C26 111.6(3)
C28 N27 C31 106.8(3)
C26 N30 C29 114.1(3)
C26 N30 C34 136.7(3)
C29 N30 C34 109.1(3)
C41 N42 C46 139.7(3)
C43 N42 C41 113.6(3)
C43 N42 C46 106.6(3)
C41 N45 C49 138.9(3)
C44 N45 C41 114.1(3)
C44 N45 C49 106.8(3)
N2 C3 C4 179.4(4)
N12 C11 Ir1 130.5(3)
N15 C11 Ir1 129.6(3)
N15 C11 N12 99.9(3)
O18 C13 N12 114.1(4)
C14 C13 O18 140.5(4)
C14 C13 N12 105.4(4)
O21 C14 N15 112.8(4)
C13 C14 O21 139.7(4)
C13 C14 N15 107.5(4)
N12 C16 C17 96.9(3)
N12 C16 C22 109.3(4)
C22 C16 C17 109.4(3)
C23 C16 N12 116.6(3)
C23 C16 C17 112.5(4)
C23 C16 C22 111.2(4)
O18 C17 C16 105.5(4)
N15 C19 C20 98.0(4)
N15 C19 C24 111.5(4)
N15 C19 C25 111.4(4)
C24 C19 C20 111.5(5)
C24 C19 C25 111.8(4)
C25 C19 C20 111.9(5)
O21 C20 C19 108.0(5)
N27 C26 Ir1 132.3(3)
N30 C26 Ir1 127.6(2)
N30 C26 N27 100.2(3)
O33 C28 N27 113.1(4)
C29 C28 O33 138.5(4)
C29 C28 N27 108.3(3)
O36 C29 N30 112.2(4)
C28 C29 O36 142.0(4)
C28 C29 N30 105.8(3)
N27 C31 C32 96.0(3)
N27 C31 C37 108.6(3)
N27 C31 C38 116.8(4)
C37 C31 C32 108.7(4)
C38 C31 C32 113.9(4)
C38 C31 C37 111.7(4)
O33 C32 C31 105.7(3)
N30 C34 C35 98.9(3)
N30 C34 C39 110.0(3)
N30 C34 C40 110.4(3)
C39 C34 C35 111.3(4)
C40 C34 C35 110.8(3)
C40 C34 C39 114.4(3)
O36 C35 C34 106.5(3)
N42 C41 Ir1 131.7(2)
N45 C41 Ir1 129.5(3)
N45 C41 N42 98.8(3)
O48 C43 N42 114.9(3)
C44 C43 O48 137.7(4)
C44 C43 N42 107.4(3)
O51 C44 N45 114.3(3)
C43 C44 O51 139.5(4)
C43 C44 N45 106.1(3)
N42 C46 C47 98.4(3)
N42 C46 C52 109.6(4)
C47 C46 C52 109.3(4)
C53 C46 N42 113.1(3)
C53 C46 C47 113.4(4)
C53 C46 C52 112.2(4)
O48 C47 C46 107.3(4)
N45 C49 C50 98.1(3)
N45 C49 C54 111.8(3)
N45 C49 C55 110.2(3)
C54 C49 C50 112.1(4)
C54 C49 C55 113.9(4)
C55 C49 C50 109.6(4)
O51 C50 C49 106.0(3)
C202 C201 B200 119.6(3)
C206 C201 C202 116.5(3)
C206 C201 B200 123.9(3)
C203 C202 C201 121.8(3)
C202 C203 C207 120.0(4)
C204 C203 C202 120.8(3)
C204 C203 C207 119.1(4)
C203 C204 C205 118.1(4)
C204 C205 C206 121.1(3)
C204 C205 C208 118.8(3)
C206 C205 C208 120.1(3)
C205 C206 C201 121.7(3)
F1 C207 C203 111.8(3)
F2 C207 F1 105.4(3)
F2 C207 C203 113.3(4)
F3 C207 F1 106.2(4)
F3 C207 F2 106.7(3)
F3 C207 C203 113.0(3)
F4 C208 F5 106.1(4)
F4 C208 F6 107.8(4)
F4 C208 C205 114.4(4)
F4A C208 F5A 105.6(5)
F4A C208 F6A 107.4(5)
F4A C208 C205 114.6(5)
F5 C208 C205 111.1(4)
F5A C208 C205 109.7(5)
F6 C208 F5 103.6(5)
F6 C208 C205 113.0(4)
F6A C208 F5A 104.9(5)
F6A C208 C205 113.9(5)
C210 C209 C214 114.9(3)
C210 C209 B200 125.0(3)
C214 C209 B200 120.1(3)
C211 C210 C209 123.0(3)
C210 C211 C215 119.3(4)
C212 C211 C210 120.8(3)
C212 C211 C215 119.9(4)
C211 C212 C213 118.0(4)
C212 C213 C216 120.6(4)
C214 C213 C212 120.9(3)
C214 C213 C216 118.5(3)
C213 C214 C209 122.3(3)
F7 C215 F8 106.4(3)
F7 C215 F9 106.3(3)
F7 C215 C211 113.1(4)
F8 C215 F9 107.0(4)
F8 C215 C211 112.2(4)
F9 C215 C211 111.3(3)
F10 C216 F11 106.3(3)
F10 C216 F12 106.1(3)
F10 C216 C213 113.5(3)
F11 C216 C213 112.3(3)
F12 C216 F11 105.8(3)
F12 C216 C213 112.2(3)
C218 C217 B200 124.1(3)
C222 C217 C218 115.2(3)
C222 C217 B200 120.2(3)
C219 C218 C217 122.4(4)
C218 C219 C223 119.0(3)
C220 C219 C218 120.8(3)
C220 C219 C223 120.2(3)
C219 C220 C221 118.4(3)
C220 C221 C222 120.2(3)
C220 C221 C224 119.9(3)
C222 C221 C224 119.9(3)
C221 C222 C217 123.0(3)
F13 C223 C219 110.4(4)
F13A C223 F15A 101.4(4)
F13A C223 C219 112.4(4)
F14 C223 F13 103.4(5)
F14 C223 F15 110.7(5)
F14 C223 C219 115.3(4)
F14A C223 F13A 109.4(4)
F14A C223 F15A 104.5(5)
F14A C223 C219 116.1(5)
F15 C223 F13 101.7(4)
F15 C223 C219 114.0(4)
F15A C223 C219 111.9(4)
F16 C224 F18 106.1(3)
F16 C224 C221 113.5(3)
F17 C224 F16 106.0(3)
F17 C224 F18 104.8(3)
F17 C224 C221 112.8(3)
F18 C224 C221 112.8(3)
C226 C225 B200 122.5(3)
C230 C225 C226 115.5(3)
C230 C225 B200 121.5(3)
C227 C226 C225 121.5(3)
C226 C227 C228 121.2(3)
C226 C227 C231 119.4(3)
C228 C227 C231 119.4(3)
C229 C228 C227 118.2(3)
C228 C229 C230 120.7(3)
C228 C229 C232 121.3(3)
C230 C229 C232 117.9(4)
C229 C230 C225 122.7(3)
F19 C231 F20 105.9(3)
F19 C231 F21 105.8(3)
F19 C231 C227 113.5(3)
F20 C231 C227 112.1(3)
F21 C231 F20 106.0(3)
F21 C231 C227 112.9(3)
F22 C232 C229 113.0(4)
F23 C232 F22 107.2(4)
F23 C232 F24 105.1(4)
F23 C232 C229 112.6(3)
F24 C232 F22 105.2(4)
F24 C232 C229 113.1(3)
C201 B200 C209 106.6(3)
C201 B200 C217 112.6(3)
C201 B200 C225 111.4(3)
C209 B200 C217 112.1(3)
C209 B200 C225 112.7(3)
C225 B200 C217 101.5(3)

loop_
_geom_bond_atom_site_label_1
_geom_bond_atom_site_label_2
_geom_bond_distance
Ir1 N2 1.983(3)
Ir1 C11 2.052(4)
Ir1 C26 2.066(3)
Ir1 C41 2.030(4)
O18 C13 1.363(5)
O18 C17 1.440(6)
O21 C14 1.367(5)
O21 C20 1.458(7)
O33 C28 1.370(5)
O33 C32 1.440(6)
O36 C29 1.369(5)
O36 C35 1.439(5)
O48 C43 1.362(5)
O48 C47 1.449(6)
O51 C44 1.350(5)
O51 C50 1.448(5)
N2 C3 1.158(5)
N12 C11 1.376(5)
N12 C13 1.392(5)
N12 C16 1.524(5)
N15 C11 1.359(5)
N15 C14 1.383(5)
N15 C19 1.486(6)
N27 C26 1.398(4)
N27 C28 1.389(5)
N27 C31 1.489(5)
N30 C26 1.369(5)
N30 C29 1.389(4)
N30 C34 1.482(5)
N42 C41 1.398(4)
N42 C43 1.376(5)
N42 C46 1.494(5)
N45 C41 1.393(4)
N45 C44 1.385(5)
N45 C49 1.500(5)
C3 C4 1.455(6)
C13 C14 1.307(7)
C16 C17 1.538(5)
C16 C22 1.529(6)
C16 C23 1.518(6)
C19 C20 1.543(6)
C19 C24 1.518(7)
C19 C25 1.521(7)
C28 C29 1.309(6)
C31 C32 1.553(6)
C31 C37 1.518(6)
C31 C38 1.510(6)
C34 C35 1.547(5)
C34 C39 1.518(5)
C34 C40 1.518(6)
C43 C44 1.324(6)
C46 C47 1.513(6)
C46 C52 1.525(6)
C46 C53 1.487(6)
C49 C50 1.540(6)
C49 C54 1.512(6)
C49 C55 1.513(6)
F1 C207 1.346(5)
F2 C207 1.337(5)
F3 C207 1.328(5)
F4 C208 1.311(5)
F4A C208 1.323(6)
F5 C208 1.364(5)
F5A C208 1.359(6)
F6 C208 1.335(5)
F6A C208 1.324(6)
F7 C215 1.325(5)
F8 C215 1.326(5)
F9 C215 1.338(5)
F10 C216 1.335(5)
F11 C216 1.344(5)
F12 C216 1.337(5)
F13 C223 1.374(5)
F13A C223 1.349(5)
F14 C223 1.305(5)
F14A C223 1.287(5)
F15 C223 1.327(5)
F15A C223 1.364(5)
F16 C224 1.339(4)
F17 C224 1.339(5)
F18 C224 1.341(4)
F19 C231 1.324(4)
F20 C231 1.340(5)
F21 C231 1.339(4)
F22 C232 1.328(5)
F23 C232 1.308(5)
F24 C232 1.323(5)
C201 C202 1.406(5)
C201 C206 1.391(5)
C201 B200 1.634(5)
C202 C203 1.389(5)
C203 C204 1.384(5)
C203 C207 1.495(5)
C204 C205 1.389(5)
C205 C206 1.390(5)
C205 C208 1.497(5)
C209 C210 1.400(5)
C209 C214 1.410(5)
C209 B200 1.635(6)
C210 C211 1.380(5)
C211 C212 1.380(5)
C211 C215 1.505(5)
C212 C213 1.392(5)
C213 C214 1.380(5)
C213 C216 1.495(5)
C217 C218 1.398(5)
C217 C222 1.397(5)
C217 B200 1.651(5)
C218 C219 1.394(5)
C219 C220 1.379(5)
C219 C223 1.485(6)
C220 C221 1.383(5)
C221 C222 1.391(5)
C221 C224 1.483(5)
C225 C226 1.413(5)
C225 C230 1.396(5)
C225 B200 1.645(5)
C226 C227 1.381(5)
C227 C228 1.392(5)
C227 C231 1.496(5)
C228 C229 1.372(5)
C229 C230 1.386(5)
C229 C232 1.501(5)
